data_4513779
loop_
_publ_author_name
'Perez Garcia, Pablo M.'
'Di Franco, Thomas'
'Epenoy, Alexandre'
'Scopelliti, Rosario'
'Hu, Xile'

_publ_section_title
;
 From Dimethylamine to Pyrrolidine: The Development of an Improved Nickel
 Pincer Complex for Cross-Coupling of Nonactivated Secondary Alkyl Halides
;
_journal_issue 1
_journal_name_full 'ACS Catalysis'
_journal_page_first 258
_journal_paper_doi 10.1021/acscatal.5b02324
_journal_volume 6
_journal_year 2016
_chemical_formula_moiety 'C18 H22 Cl N3 Ni'
_chemical_formula_sum 'C18 H22 Cl N3 Ni'
_chemical_formula_weight 374.55
_space_group_IT_number 14
_symmetry_cell_setting monoclinic
_symmetry_space_group_name_Hall '-P 2ybc'
_symmetry_space_group_name_H-M 'P 1 21/c 1'
_atom_sites_solution_hydrogens geom
_atom_sites_solution_primary direct
_atom_sites_solution_secondary difmap
_audit_creation_method SHELXL-97
_audit_update_record
;
2014-12-31 # Formatted by publCIF

;
_cell_angle_alpha 90.00
_cell_angle_beta 95.005(11)
_cell_angle_gamma 90.00
_cell_formula_units_Z 8
_cell_length_a 17.067(4)
_cell_length_b 10.4806(18)
_cell_length_c 18.8193(14)
_cell_measurement_reflns_used 357
_cell_measurement_temperature 100(2)
_cell_measurement_theta_max 22
_cell_measurement_theta_min 3
_cell_volume 3353.4(10)
_computing_cell_refinement 'Dirax/lsq (Duisenberg & Schreurs, 1989-2000)'
_computing_data_collection 'Collect (Bruker AXS BV, 1997-2004)'
_computing_data_reduction 'EvalCCD (Duisenberg & Schreurs, 1990-2000)'
_computing_molecular_graphics 'Bruker SHELXTL'
_computing_publication_material 'Bruker SHELXTL'
_computing_structure_refinement 'SHELXL-97 (Sheldrick, 1997)'
_computing_structure_solution 'SHELXS-97 (Sheldrick, 1990)'
_diffrn_ambient_temperature 100(2)
_diffrn_measured_fraction_theta_full 0.998
_diffrn_measured_fraction_theta_max 0.998
_diffrn_measurement_device_type 'Bruker APEX II CCD'
_diffrn_measurement_method 'phi and omega scans'
_diffrn_radiation_monochromator graphite
_diffrn_radiation_source 'fine-focus sealed tube'
_diffrn_radiation_type MoK\a
_diffrn_radiation_wavelength 0.71073
_diffrn_reflns_av_R_equivalents 0.0576
_diffrn_reflns_av_sigmaI/netI 0.0432
_diffrn_reflns_limit_h_max 24
_diffrn_reflns_limit_h_min -24
_diffrn_reflns_limit_k_max 14
_diffrn_reflns_limit_k_min -14
_diffrn_reflns_limit_l_max 26
_diffrn_reflns_limit_l_min -26
_diffrn_reflns_number 53852
_diffrn_reflns_theta_full 30.00
_diffrn_reflns_theta_max 30.00
_diffrn_reflns_theta_min 2.23
_exptl_absorpt_coefficient_mu 1.319
_exptl_absorpt_correction_T_max 0.7460
_exptl_absorpt_correction_T_min 0.5234
_exptl_absorpt_correction_type multi-scan
_exptl_absorpt_process_details 'SADABS 2008, Bruker AXS, 2008'
_exptl_crystal_colour brown
_exptl_crystal_density_diffrn 1.484
_exptl_crystal_density_method 'not measured'
_exptl_crystal_description prism
_exptl_crystal_F_000 1568
_exptl_crystal_size_max 0.47
_exptl_crystal_size_mid 0.34
_exptl_crystal_size_min 0.13
_refine_diff_density_max 1.524
_refine_diff_density_min -1.275
_refine_diff_density_rms 0.119
_refine_ls_extinction_method none
_refine_ls_goodness_of_fit_ref 1.299
_refine_ls_hydrogen_treatment constr
_refine_ls_matrix_type full
_refine_ls_number_parameters 475
_refine_ls_number_reflns 9750
_refine_ls_number_restraints 175
_refine_ls_restrained_S_all 1.292
_refine_ls_R_factor_all 0.0983
_refine_ls_R_factor_gt 0.0815
_refine_ls_shift/su_max 0.001
_refine_ls_shift/su_mean 0.000
_refine_ls_structure_factor_coef Fsqd
_refine_ls_weighting_details 'calc w=1/[\s^2^(Fo^2^)+(0.0000P)^2^+18.6582P] where P=(Fo^2^+2Fc^2^)/3'
_refine_ls_weighting_scheme calc
_refine_ls_wR_factor_gt 0.1670
_refine_ls_wR_factor_ref 0.1740
_reflns_number_gt 8084
_reflns_number_total 9750
_reflns_threshold_expression >2sigma(I)
_cod_data_source_file cs5b02324_si_002.cif
_cod_data_source_block ppe209
_cod_depositor_comments 'Adding full bibliography for 4513779.cif.'
_cod_original_cell_volume 3353.5(10)
_cod_original_sg_symbol_H-M 'P 21/c'
_cod_database_code 4513779
_publcif_datablock.id {6ba5f1ad-0738-48be-9486-8d150d10ef94}

_publcif_info_exptl_table_max_cols 4
_publcif_info_exptl_table_use_headnotes n

loop_
_symmetry_equiv_pos_as_xyz
'x, y, z'
'-x, y+1/2, -z+1/2'
'-x, -y, -z'
'x, -y-1/2, z-1/2'

loop_
_atom_site_label
_atom_site_type_symbol
_atom_site_fract_x
_atom_site_fract_y
_atom_site_fract_z
_atom_site_U_iso_or_equiv
_atom_site_adp_type
_atom_site_occupancy
_atom_site_symmetry_multiplicity
_atom_site_calc_flag
_atom_site_refinement_flags
_atom_site_disorder_assembly
_atom_site_disorder_group
Ni1 Ni 0.08434(3) 0.53558(6) 0.37429(3) 0.02226(13) Uani 1 1 d . . .
Cl1 Cl 0.21199(7) 0.57672(11) 0.38614(6) 0.0286(2) Uani 1 1 d . . .
N1 N 0.1008(2) 0.3549(4) 0.3525(2) 0.0254(8) Uani 1 1 d . . .
N2 N -0.0225(2) 0.5008(4) 0.3632(2) 0.0258(8) Uani 1 1 d . . .
N3 N 0.0541(2) 0.7053(4) 0.4072(2) 0.0243(8) Uani 1 1 d . . .
C1 C 0.1556(3) 0.3283(5) 0.2959(3) 0.0335(11) Uani 1 1 d . . .
H1A H 0.1758 0.2410 0.3014 0.050 Uiso 1 1 calc R . .
H1B H 0.1996 0.3887 0.3007 0.050 Uiso 1 1 calc R . .
H1C H 0.1271 0.3378 0.2487 0.050 Uiso 1 1 calc R . .
C2 C 0.1348(3) 0.2943(5) 0.4209(3) 0.0334(11) Uani 1 1 d . . .
H2A H 0.0958 0.2968 0.4561 0.050 Uiso 1 1 calc R . .
H2B H 0.1820 0.3413 0.4392 0.050 Uiso 1 1 calc R . .
H2C H 0.1488 0.2055 0.4118 0.050 Uiso 1 1 calc R . .
C3 C 0.0224(3) 0.2983(5) 0.3318(2) 0.0331(12) Uani 1 1 d . . .
C4 C 0.0152(4) 0.1712(6) 0.3087(3) 0.0438(15) Uani 1 1 d . . .
H4 H 0.0604 0.1198 0.3049 0.053 Uiso 1 1 calc R . .
C5 C -0.0593(5) 0.1227(7) 0.2916(3) 0.0551(19) Uani 1 1 d . . .
H5 H -0.0654 0.0369 0.2759 0.066 Uiso 1 1 calc R . .
C6 C -0.1243(5) 0.1973(8) 0.2973(4) 0.069(2) Uani 1 1 d . . .
H6 H -0.1750 0.1623 0.2850 0.083 Uiso 1 1 calc R . .
C7 C -0.1178(4) 0.3249(7) 0.3208(4) 0.0571(19) Uani 1 1 d . . .
H7 H -0.1635 0.3753 0.3243 0.069 Uiso 1 1 calc R . .
C8 C -0.0420(3) 0.3770(6) 0.3393(3) 0.0351(12) Uani 1 1 d . . .
C9 C -0.0716(3) 0.6013(5) 0.3755(2) 0.0282(10) Uani 1 1 d . . .
C10 C -0.1545(3) 0.6053(6) 0.3694(3) 0.0403(13) Uani 1 1 d . . .
H10 H -0.1835 0.5300 0.3570 0.048 Uiso 1 1 calc R . .
C11 C -0.1944(3) 0.7173(7) 0.3811(3) 0.0423(14) Uani 1 1 d . . .
H11 H -0.2503 0.7172 0.3766 0.051 Uiso 1 1 calc R . .
C12 C -0.1551(3) 0.8289(6) 0.3993(3) 0.0382(13) Uani 1 1 d . . .
H12 H -0.1833 0.9053 0.4063 0.046 Uiso 1 1 calc R . .
C13 C -0.0725(3) 0.8280(5) 0.4072(3) 0.0315(11) Uani 1 1 d . . .
H13 H -0.0444 0.9041 0.4195 0.038 Uiso 1 1 calc R . .
C14 C -0.0323(3) 0.7155(5) 0.3970(2) 0.0271(10) Uani 1 1 d . . .
C15 C 0.0798(3) 0.7023(5) 0.4875(3) 0.0328(11) Uani 1 1 d . . .
H15A H 0.0417 0.6529 0.5133 0.039 Uiso 1 1 calc R . .
H15B H 0.1322 0.6622 0.4963 0.039 Uiso 1 1 calc R . .
C16 C 0.0824(4) 0.8367(6) 0.5118(3) 0.0448(14) Uani 1 1 d . . .
H16A H 0.1213 0.8478 0.5536 0.054 Uiso 1 1 calc R . .
H16B H 0.0302 0.8651 0.5247 0.054 Uiso 1 1 calc R . .
C17 C 0.1074(4) 0.9113(5) 0.4467(4) 0.0457(15) Uani 1 1 d . . .
H17A H 0.1634 0.9364 0.4544 0.055 Uiso 1 1 calc R . .
H17B H 0.0751 0.9894 0.4389 0.055 Uiso 1 1 calc R . .
C18 C 0.0941(3) 0.8192(5) 0.3801(3) 0.0353(12) Uani 1 1 d . . .
H18A H 0.0608 0.8606 0.3410 0.042 Uiso 1 1 calc R . .
H18B H 0.1450 0.7952 0.3623 0.042 Uiso 1 1 calc R . .
Ni2 Ni 0.39038(3) 0.39133(6) 0.08948(3) 0.02483(14) Uani 1 1 d . A .
Cl2 Cl 0.43030(9) 0.22868(13) 0.15762(8) 0.0437(3) Uani 1 1 d . . .
N4 N 0.3967(2) 0.2958(4) 0.0002(2) 0.0286(8) Uani 1 1 d DU . .
N5 N 0.3486(2) 0.5232(3) 0.0334(2) 0.0221(7) Uani 1 1 d . . .
N6 N 0.3923(2) 0.5105(4) 0.1697(2) 0.0303(9) Uani 1 1 d DU . .
C19A C 0.4829(7) 0.282(2) -0.0129(12) 0.033(5) Uani 0.50 1 d PDU A 1
H19A H 0.4924 0.1953 -0.0302 0.050 Uiso 0.50 1 calc PR A 1
H19B H 0.5157 0.2967 0.0317 0.050 Uiso 0.50 1 calc PR A 1
H19C H 0.4963 0.3441 -0.0487 0.050 Uiso 0.50 1 calc PR A 1
C20A C 0.3630(12) 0.1618(13) -0.0006(14) 0.032(5) Uani 0.50 1 d PDU A 1
H20A H 0.3056 0.1662 -0.0007 0.048 Uiso 0.50 1 calc PR A 1
H20B H 0.3848 0.1155 0.0418 0.048 Uiso 0.50 1 calc PR A 1
H20C H 0.3768 0.1170 -0.0435 0.048 Uiso 0.50 1 calc PR A 1
C19B C 0.3383(15) 0.477(3) 0.2272(11) 0.043(6) Uani 0.50 1 d PDU A 2
H19D H 0.3390 0.5467 0.2621 0.065 Uiso 0.50 1 calc PR A 2
H19E H 0.3565 0.3983 0.2512 0.065 Uiso 0.50 1 calc PR A 2
H19F H 0.2845 0.4653 0.2053 0.065 Uiso 0.50 1 calc PR A 2
C20B C 0.4772(8) 0.508(2) 0.2021(11) 0.034(5) Uani 0.50 1 d PDU A 2
H20D H 0.4818 0.5574 0.2464 0.052 Uiso 0.50 1 calc PR A 2
H20E H 0.5115 0.5447 0.1684 0.052 Uiso 0.50 1 calc PR A 2
H20F H 0.4930 0.4193 0.2124 0.052 Uiso 0.50 1 calc PR A 2
C21 C 0.3598(3) 0.3734(5) -0.0590(3) 0.0301(10) Uani 1 1 d . A .
C22 C 0.3500(4) 0.3314(6) -0.1291(3) 0.0495(16) Uani 1 1 d . . .
H22 H 0.3649 0.2470 -0.1403 0.059 Uiso 1 1 calc R A .
C23 C 0.3183(4) 0.4124(7) -0.1836(3) 0.0539(17) Uani 1 1 d . A .
H23 H 0.3091 0.3826 -0.2312 0.065 Uiso 1 1 calc R . .
C24 C 0.3009(4) 0.5371(6) -0.1661(3) 0.0421(13) Uani 1 1 d . . .
H24 H 0.2817 0.5939 -0.2029 0.051 Uiso 1 1 calc R A .
C25 C 0.3105(3) 0.5818(5) -0.0958(3) 0.0348(11) Uani 1 1 d . A .
H25 H 0.2981 0.6678 -0.0855 0.042 Uiso 1 1 calc R . .
C26 C 0.3390(3) 0.4986(4) -0.0396(2) 0.0244(9) Uani 1 1 d . A .
C27 C 0.3395(3) 0.6381(4) 0.0685(2) 0.0231(9) Uani 1 1 d . A .
C28 C 0.3072(3) 0.7543(5) 0.0410(3) 0.0304(10) Uani 1 1 d . . .
H28 H 0.2853 0.7585 -0.0071 0.036 Uiso 1 1 calc R A .
C29 C 0.3074(3) 0.8610(5) 0.0836(3) 0.0359(12) Uani 1 1 d . A .
H29 H 0.2854 0.9379 0.0640 0.043 Uiso 1 1 calc R . .
C30 C 0.3385(4) 0.8600(5) 0.1542(3) 0.0422(14) Uani 1 1 d . . .
H30 H 0.3407 0.9360 0.1818 0.051 Uiso 1 1 calc R A .
C31 C 0.3666(3) 0.7454(5) 0.1835(3) 0.0371(12) Uani 1 1 d . A .
H31 H 0.3860 0.7413 0.2324 0.045 Uiso 1 1 calc R . .
C32 C 0.3662(3) 0.6373(4) 0.1415(3) 0.0265(9) Uani 1 1 d . A .
C33A C 0.3369(13) 0.463(3) 0.2232(7) 0.036(5) Uani 0.50 1 d PDU A 1
H33A H 0.3302 0.3690 0.2200 0.043 Uiso 0.50 1 calc PR A 1
H33B H 0.2847 0.5040 0.2153 0.043 Uiso 0.50 1 calc PR A 1
C34A C 0.3789(7) 0.5017(12) 0.2953(6) 0.044(3) Uani 0.50 1 d PDU A 1
H34A H 0.3735 0.5942 0.3043 0.053 Uiso 0.50 1 calc PR A 1
H34B H 0.3592 0.4528 0.3351 0.053 Uiso 0.50 1 calc PR A 1
C35A C 0.4637(7) 0.4657(12) 0.2834(6) 0.044(3) Uani 0.50 1 d PDU A 1
H35A H 0.5015 0.5007 0.3213 0.053 Uiso 0.50 1 calc PR A 1
H35B H 0.4705 0.3721 0.2806 0.053 Uiso 0.50 1 calc PR A 1
C36A C 0.4717(9) 0.530(2) 0.2116(10) 0.044(5) Uani 0.50 1 d PDU A 1
H36A H 0.4833 0.6222 0.2180 0.052 Uiso 0.50 1 calc PR A 1
H36B H 0.5143 0.4901 0.1868 0.052 Uiso 0.50 1 calc PR A 1
C33B C 0.4846(8) 0.274(3) -0.0032(16) 0.048(5) Uani 0.50 1 d PDU A 2
H33C H 0.5105 0.2515 0.0443 0.057 Uiso 0.50 1 calc PR A 2
H33D H 0.5104 0.3500 -0.0216 0.057 Uiso 0.50 1 calc PR A 2
C34B C 0.4870(8) 0.1609(13) -0.0553(10) 0.071(4) Uani 0.50 1 d PDU A 2
H34C H 0.5399 0.1216 -0.0539 0.085 Uiso 0.50 1 calc PR A 2
H34D H 0.4691 0.1855 -0.1049 0.085 Uiso 0.50 1 calc PR A 2
C35B C 0.4273(8) 0.0744(12) -0.0219(11) 0.072(4) Uani 0.50 1 d PDU A 2
H35C H 0.4076 0.0073 -0.0560 0.086 Uiso 0.50 1 calc PR A 2
H35D H 0.4516 0.0330 0.0219 0.086 Uiso 0.50 1 calc PR A 2
C36B C 0.3606(13) 0.1640(11) -0.0046(19) 0.043(6) Uani 0.50 1 d PDU A 2
H36C H 0.3168 0.1607 -0.0427 0.052 Uiso 0.50 1 calc PR A 2
H36D H 0.3403 0.1399 0.0413 0.052 Uiso 0.50 1 calc PR A 2

loop_
_atom_site_aniso_label
_atom_site_aniso_U_11
_atom_site_aniso_U_22
_atom_site_aniso_U_33
_atom_site_aniso_U_23
_atom_site_aniso_U_13
_atom_site_aniso_U_12
Ni1 0.0258(3) 0.0238(3) 0.0173(3) -0.0043(2) 0.0026(2) -0.0079(2)
Cl1 0.0265(5) 0.0281(5) 0.0310(6) -0.0061(4) 0.0016(4) -0.0048(4)
N1 0.039(2) 0.0200(18) 0.0170(17) -0.0013(14) 0.0040(15) -0.0087(16)
N2 0.030(2) 0.029(2) 0.0187(18) -0.0014(15) 0.0026(14) -0.0106(16)
N3 0.0233(18) 0.030(2) 0.0197(18) -0.0057(15) 0.0038(14) -0.0041(15)
C1 0.045(3) 0.028(2) 0.029(3) -0.004(2) 0.013(2) -0.005(2)
C2 0.049(3) 0.026(2) 0.024(2) 0.0088(19) -0.002(2) -0.014(2)
C3 0.048(3) 0.035(3) 0.017(2) -0.0052(19) 0.007(2) -0.025(2)
C4 0.071(4) 0.038(3) 0.024(3) -0.013(2) 0.014(3) -0.026(3)
C5 0.081(5) 0.045(4) 0.042(3) -0.021(3) 0.019(3) -0.034(4)
C6 0.067(5) 0.082(6) 0.060(4) -0.036(4) 0.015(4) -0.055(4)
C7 0.046(3) 0.072(5) 0.055(4) -0.031(4) 0.012(3) -0.030(3)
C8 0.043(3) 0.045(3) 0.018(2) -0.006(2) 0.0055(19) -0.024(2)
C9 0.029(2) 0.042(3) 0.014(2) 0.0036(18) 0.0034(16) -0.006(2)
C10 0.026(2) 0.054(4) 0.040(3) 0.013(3) 0.000(2) -0.009(2)
C11 0.025(2) 0.066(4) 0.035(3) 0.019(3) 0.004(2) -0.005(3)
C12 0.033(3) 0.058(4) 0.025(2) 0.014(2) 0.006(2) 0.013(2)
C13 0.030(2) 0.042(3) 0.022(2) 0.003(2) -0.0001(18) 0.003(2)
C14 0.024(2) 0.041(3) 0.016(2) -0.0013(18) 0.0013(16) -0.0033(19)
C15 0.029(2) 0.048(3) 0.021(2) -0.013(2) 0.0005(18) 0.001(2)
C16 0.047(3) 0.051(4) 0.036(3) -0.014(3) 0.000(2) 0.003(3)
C17 0.046(3) 0.027(3) 0.065(4) -0.016(3) 0.008(3) -0.005(2)
C18 0.039(3) 0.017(2) 0.052(3) -0.010(2) 0.020(2) -0.0069(19)
Ni2 0.0249(3) 0.0201(3) 0.0289(3) 0.0079(2) -0.0005(2) -0.0008(2)
Cl2 0.0539(8) 0.0314(7) 0.0441(8) 0.0177(6) -0.0061(6) 0.0037(6)
N4 0.030(2) 0.0185(18) 0.038(2) 0.0043(16) 0.0099(17) 0.0024(15)
N5 0.0259(18) 0.0179(17) 0.0223(18) 0.0025(14) 0.0000(14) 0.0026(14)
N6 0.036(2) 0.027(2) 0.026(2) 0.0075(16) -0.0053(16) -0.0040(17)
C19A 0.022(7) 0.024(7) 0.054(9) 0.025(6) 0.004(6) 0.005(6)
C20A 0.032(9) 0.034(11) 0.031(7) -0.007(7) 0.008(7) -0.003(8)
C19B 0.052(10) 0.022(7) 0.056(12) 0.010(7) 0.009(9) -0.002(7)
C20B 0.033(7) 0.027(8) 0.040(7) -0.012(6) -0.014(6) -0.010(6)
C21 0.038(3) 0.024(2) 0.028(2) 0.0041(19) 0.006(2) 0.003(2)
C22 0.079(5) 0.040(3) 0.031(3) -0.006(2) 0.011(3) 0.005(3)
C23 0.077(5) 0.059(4) 0.027(3) -0.006(3) 0.010(3) -0.003(4)
C24 0.047(3) 0.052(4) 0.028(3) 0.009(2) 0.004(2) 0.009(3)
C25 0.044(3) 0.032(3) 0.029(3) 0.007(2) 0.005(2) 0.013(2)
C26 0.022(2) 0.025(2) 0.026(2) -0.0011(17) 0.0035(17) 0.0001(17)
C27 0.023(2) 0.018(2) 0.029(2) 0.0023(17) 0.0062(17) -0.0025(16)
C28 0.036(3) 0.026(2) 0.030(2) 0.0054(19) 0.008(2) 0.003(2)
C29 0.045(3) 0.022(2) 0.044(3) -0.001(2) 0.018(2) 0.003(2)
C30 0.056(4) 0.025(3) 0.049(3) -0.009(2) 0.020(3) -0.007(2)
C31 0.049(3) 0.035(3) 0.027(3) -0.005(2) 0.005(2) -0.007(2)
C32 0.032(2) 0.023(2) 0.025(2) 0.0006(17) 0.0028(18) -0.0002(18)
C33A 0.057(9) 0.044(10) 0.007(5) 0.007(6) 0.006(6) -0.009(8)
C34A 0.060(7) 0.037(6) 0.037(6) 0.007(5) 0.013(5) 0.005(5)
C35A 0.051(6) 0.033(5) 0.044(6) -0.003(5) -0.008(5) -0.005(5)
C36A 0.044(7) 0.037(9) 0.048(9) -0.009(8) -0.010(6) 0.013(6)
C33B 0.040(9) 0.031(9) 0.077(10) -0.008(9) 0.028(8) 0.001(7)
C34B 0.040(6) 0.043(7) 0.136(11) -0.015(7) 0.046(7) 0.000(5)
C35B 0.052(7) 0.029(6) 0.142(11) 0.010(7) 0.052(7) 0.006(5)
C36B 0.037(10) 0.014(8) 0.080(11) 0.018(8) 0.015(9) -0.001(8)

loop_
_atom_type_symbol
_atom_type_description
_atom_type_scat_dispersion_real
_atom_type_scat_dispersion_imag
_atom_type_scat_source
C C 0.0033 0.0016 'International Tables Vol C Tables 4.2.6.8 and 6.1.1.4'
H H 0.0000 0.0000 'International Tables Vol C Tables 4.2.6.8 and 6.1.1.4'
N N 0.0061 0.0033 'International Tables Vol C Tables 4.2.6.8 and 6.1.1.4'
Cl Cl 0.1484 0.1585 'International Tables Vol C Tables 4.2.6.8 and 6.1.1.4'
Ni Ni 0.3393 1.1124 'International Tables Vol C Tables 4.2.6.8 and 6.1.1.4'

loop_
_geom_angle_atom_site_label_1
_geom_angle_atom_site_label_2
_geom_angle_atom_site_label_3
_geom_angle
N2 Ni1 N1 86.76(18)
N2 Ni1 N3 86.02(17)
N1 Ni1 N3 169.83(16)
N2 Ni1 Cl1 179.29(13)
N1 Ni1 Cl1 92.96(13)
N3 Ni1 Cl1 94.33(11)
C3 N1 C1 110.0(4)
C3 N1 C2 109.1(4)
C1 N1 C2 108.0(4)
C3 N1 Ni1 107.4(3)
C1 N1 Ni1 115.9(3)
C2 N1 Ni1 106.2(3)
C9 N2 C8 129.0(4)
C9 N2 Ni1 115.9(3)
C8 N2 Ni1 114.9(4)
C14 N3 C18 112.4(4)
C14 N3 C15 109.1(3)
C18 N3 C15 104.7(4)
C14 N3 Ni1 108.1(3)
C18 N3 Ni1 118.4(3)
C15 N3 Ni1 103.3(3)
N1 C1 H1A 109.5
N1 C1 H1B 109.5
H1A C1 H1B 109.5
N1 C1 H1C 109.5
H1A C1 H1C 109.5
H1B C1 H1C 109.5
N1 C2 H2A 109.5
N1 C2 H2B 109.5
H2A C2 H2B 109.5
N1 C2 H2C 109.5
H2A C2 H2C 109.5
H2B C2 H2C 109.5
C8 C3 C4 123.0(5)
C8 C3 N1 116.0(4)
C4 C3 N1 120.9(5)
C5 C4 C3 118.5(7)
C5 C4 H4 120.8
C3 C4 H4 120.8
C6 C5 C4 120.5(6)
C6 C5 H5 119.8
C4 C5 H5 119.8
C5 C6 C7 121.6(6)
C5 C6 H6 119.2
C7 C6 H6 119.2
C6 C7 C8 119.2(7)
C6 C7 H7 120.4
C8 C7 H7 120.4
C3 C8 N2 114.4(4)
C3 C8 C7 117.3(5)
N2 C8 C7 128.3(6)
N2 C9 C10 129.0(5)
N2 C9 C14 114.5(4)
C10 C9 C14 116.5(5)
C11 C10 C9 121.1(5)
C11 C10 H10 119.5
C9 C10 H10 119.5
C12 C11 C10 121.6(5)
C12 C11 H11 119.2
C10 C11 H11 119.2
C11 C12 C13 118.9(5)
C11 C12 H12 120.5
C13 C12 H12 120.5
C14 C13 C12 119.8(5)
C14 C13 H13 120.1
C12 C13 H13 120.1
C13 C14 C9 122.0(4)
C13 C14 N3 123.1(4)
C9 C14 N3 114.9(4)
C16 C15 N3 106.4(5)
C16 C15 H15A 110.4
N3 C15 H15A 110.4
C16 C15 H15B 110.4
N3 C15 H15B 110.4
H15A C15 H15B 108.6
C15 C16 C17 103.9(5)
C15 C16 H16A 111.0
C17 C16 H16A 111.0
C15 C16 H16B 111.0
C17 C16 H16B 111.0
H16A C16 H16B 109.0
C16 C17 C18 106.8(4)
C16 C17 H17A 110.4
C18 C17 H17A 110.4
C16 C17 H17B 110.4
C18 C17 H17B 110.4
H17A C17 H17B 108.6
N3 C18 C17 104.8(4)
N3 C18 H18A 110.8
C17 C18 H18A 110.8
N3 C18 H18B 110.8
C17 C18 H18B 110.8
H18A C18 H18B 108.9
N5 Ni2 N6 86.71(17)
N5 Ni2 N4 86.56(17)
N6 Ni2 N4 170.11(16)
N5 Ni2 Cl2 175.27(13)
N6 Ni2 Cl2 93.51(12)
N4 Ni2 Cl2 93.79(12)
C21 N4 C36B 108.3(13)
C21 N4 C20A 111.5(11)
C21 N4 C19A 106.6(9)
C36B N4 C19A 107.3(11)
C20A N4 C19A 106.2(13)
C21 N4 C33B 114.1(13)
C36B N4 C33B 104.8(13)
C20A N4 C33B 103.4(12)
C21 N4 Ni2 108.2(3)
C36B N4 Ni2 117.6(12)
C20A N4 Ni2 115.6(9)
C19A N4 Ni2 108.3(9)
C33B N4 Ni2 103.9(9)
C27 N5 C26 128.3(4)
C27 N5 Ni2 115.6(3)
C26 N5 Ni2 115.6(3)
C32 N6 C36A 106.8(10)
C32 N6 C20B 113.9(9)
C32 N6 C19B 106.1(13)
C36A N6 C19B 103.3(12)
C20B N6 C19B 108.9(14)
C32 N6 C33A 110.2(14)
C36A N6 C33A 106.1(12)
C20B N6 C33A 110.6(11)
C32 N6 Ni2 108.1(3)
C36A N6 Ni2 116.2(11)
C20B N6 Ni2 104.4(9)
C19B N6 Ni2 115.6(11)
C33A N6 Ni2 109.3(10)
N4 C19A H19A 109.5
N4 C19A H19B 109.5
N4 C19A H19C 109.5
N4 C20A H20A 109.5
N4 C20A H20B 109.5
N4 C20A H20C 109.5
N6 C19B H19D 109.5
N6 C19B H19E 109.5
H19D C19B H19E 109.5
N6 C19B H19F 109.5
H19D C19B H19F 109.5
H19E C19B H19F 109.5
N6 C20B H20D 109.5
N6 C20B H20E 109.5
H20D C20B H20E 109.5
N6 C20B H20F 109.5
H20D C20B H20F 109.5
H20E C20B H20F 109.5
C22 C21 C26 121.8(5)
C22 C21 N4 123.5(5)
C26 C21 N4 114.6(4)
C21 C22 C23 120.7(6)
C21 C22 H22 119.7
C23 C22 H22 119.7
C24 C23 C22 118.3(6)
C24 C23 H23 120.9
C22 C23 H23 120.9
C23 C24 C25 122.0(5)
C23 C24 H24 119.0
C25 C24 H24 119.0
C24 C25 C26 120.1(5)
C24 C25 H25 119.9
C26 C25 H25 119.9
N5 C26 C21 114.5(4)
N5 C26 C25 128.5(4)
C21 C26 C25 117.0(4)
N5 C27 C32 114.7(4)
N5 C27 C28 129.0(4)
C32 C27 C28 116.4(4)
C29 C28 C27 120.4(5)
C29 C28 H28 119.8
C27 C28 H28 119.8
C28 C29 C30 122.2(5)
C28 C29 H29 118.9
C30 C29 H29 118.9
C29 C30 C31 118.5(5)
C29 C30 H30 120.8
C31 C30 H30 120.8
C32 C31 C30 119.8(5)
C32 C31 H31 120.1
C30 C31 H31 120.1
C31 C32 C27 122.6(5)
C31 C32 N6 122.9(4)
C27 C32 N6 114.5(4)
N6 C33A C34A 103.2(11)
N6 C33A H33A 111.1
C34A C33A H33A 111.1
N6 C33A H33B 111.1
C34A C33A H33B 111.1
H33A C33A H33B 109.1
C35A C34A C33A 100.3(13)
C35A C34A H34A 111.7
C33A C34A H34A 111.7
C35A C34A H34B 111.7
C33A C34A H34B 111.7
H34A C34A H34B 109.5
C36A C35A C34A 100.3(11)
C36A C35A H35A 111.7
C34A C35A H35A 111.7
C36A C35A H35B 111.7
C34A C35A H35B 111.7
H35A C35A H35B 109.5
N6 C36A C35A 104.7(12)
N6 C36A H36A 110.8
C35A C36A H36A 110.8
N6 C36A H36B 110.8
C35A C36A H36B 110.8
H36A C36A H36B 108.9
N4 C33B C34B 103.0(12)
N4 C33B H33C 111.2
C34B C33B H33C 111.2
N4 C33B H33D 111.2
C34B C33B H33D 111.2
H33C C33B H33D 109.1
C33B C34B C35B 97.9(14)
C33B C34B H34C 112.2
C35B C34B H34C 112.2
C33B C34B H34D 112.2
C35B C34B H34D 112.2
H34C C34B H34D 109.8
C36B C35B C34B 104.9(11)
C36B C35B H35C 110.8
C34B C35B H35C 110.8
C36B C35B H35D 110.8
C34B C35B H35D 110.8
H35C C35B H35D 108.9
N4 C36B C35B 105.4(12)
N4 C36B H36C 110.7
C35B C36B H36C 110.7
N4 C36B H36D 110.7
C35B C36B H36D 110.7
H36C C36B H36D 108.8

loop_
_geom_bond_atom_site_label_1
_geom_bond_atom_site_label_2
_geom_bond_distance
Ni1 N2 1.854(4)
Ni1 N1 1.963(4)
Ni1 N3 1.968(4)
Ni1 Cl1 2.2130(13)
N1 C3 1.484(6)
N1 C1 1.504(6)
N1 C2 1.506(6)
N2 C9 1.378(7)
N2 C8 1.403(6)
N3 C14 1.473(6)
N3 C18 1.488(6)
N3 C15 1.536(6)
C1 H1A 0.9800
C1 H1B 0.9800
C1 H1C 0.9800
C2 H2A 0.9800
C2 H2B 0.9800
C2 H2C 0.9800
C3 C8 1.392(8)
C3 C4 1.403(7)
C4 C5 1.380(9)
C4 H4 0.9500
C5 C6 1.369(11)
C5 H5 0.9500
C6 C7 1.410(10)
C6 H6 0.9500
C7 C8 1.418(7)
C7 H7 0.9500
C9 C10 1.410(7)
C9 C14 1.414(7)
C10 C11 1.384(9)
C10 H10 0.9500
C11 C12 1.376(9)
C11 H11 0.9500
C12 C13 1.403(7)
C12 H12 0.9500
C13 C14 1.386(7)
C13 H13 0.9500
C15 C16 1.480(8)
C15 H15A 0.9900
C15 H15B 0.9900
C16 C17 1.545(9)
C16 H16A 0.9900
C16 H16B 0.9900
C17 C18 1.583(8)
C17 H17A 0.9900
C17 H17B 0.9900
C18 H18A 0.9900
C18 H18B 0.9900
Ni2 N5 1.844(4)
Ni2 N6 1.957(4)
Ni2 N4 1.967(4)
Ni2 Cl2 2.2051(14)
N4 C21 1.475(6)
N4 C36B 1.512(11)
N4 C20A 1.517(12)
N4 C19A 1.521(11)
N4 C33B 1.526(12)
N5 C27 1.389(6)
N5 C26 1.394(6)
N6 C32 1.485(6)
N6 C36A 1.522(12)
N6 C20B 1.523(11)
N6 C19B 1.523(12)
N6 C33A 1.525(11)
C19A H19A 0.9800
C19A H19B 0.9800
C19A H19C 0.9800
C20A H20A 0.9800
C20A H20B 0.9800
C20A H20C 0.9800
C19B H19D 0.9800
C19B H19E 0.9800
C19B H19F 0.9800
C20B H20D 0.9800
C20B H20E 0.9800
C20B H20F 0.9800
C21 C22 1.387(8)
C21 C26 1.416(7)
C22 C23 1.402(9)
C22 H22 0.9500
C23 C24 1.386(9)
C23 H23 0.9500
C24 C25 1.400(8)
C24 H24 0.9500
C25 C26 1.422(7)
C25 H25 0.9500
C27 C32 1.409(6)
C27 C28 1.415(6)
C28 C29 1.376(7)
C28 H28 0.9500
C29 C30 1.388(8)
C29 H29 0.9500
C30 C31 1.390(8)
C30 H30 0.9500
C31 C32 1.382(7)
C31 H31 0.9500
C33A C34A 1.533(16)
C33A H33A 0.9900
C33A H33B 0.9900
C34A C35A 1.531(13)
C34A H34A 0.9900
C34A H34B 0.9900
C35A C36A 1.528(17)
C35A H35A 0.9900
C35A H35B 0.9900
C36A H36A 0.9900
C36A H36B 0.9900
C33B C34B 1.538(17)
C33B H33C 0.9900
C33B H33D 0.9900
C34B C35B 1.538(14)
C34B H34C 0.9900
C34B H34D 0.9900
C35B C36B 1.534(17)
C35B H35C 0.9900
C35B H35D 0.9900
C36B H36C 0.9900
C36B H36D 0.9900

loop_
_geom_torsion_atom_site_label_1
_geom_torsion_atom_site_label_2
_geom_torsion_atom_site_label_3
_geom_torsion_atom_site_label_4
_geom_torsion
N2 Ni1 N1 C3 6.4(3)
N3 Ni1 N1 C3 51.3(10)
Cl1 Ni1 N1 C3 -172.9(3)
N2 Ni1 N1 C1 129.8(4)
N3 Ni1 N1 C1 174.7(8)
Cl1 Ni1 N1 C1 -49.5(3)
N2 Ni1 N1 C2 -110.3(3)
N3 Ni1 N1 C2 -65.4(10)
Cl1 Ni1 N1 C2 70.4(3)
N1 Ni1 N2 C9 177.7(3)
N3 Ni1 N2 C9 4.9(3)
N1 Ni1 N2 C8 -5.8(3)
N3 Ni1 N2 C8 -178.6(3)
N2 Ni1 N3 C14 -6.5(3)
N1 Ni1 N3 C14 -51.4(10)
Cl1 Ni1 N3 C14 172.9(3)
N2 Ni1 N3 C18 -135.8(4)
N1 Ni1 N3 C18 179.1(8)
Cl1 Ni1 N3 C18 43.6(4)
N2 Ni1 N3 C15 109.0(3)
N1 Ni1 N3 C15 64.1(10)
Cl1 Ni1 N3 C15 -71.6(3)
C1 N1 C3 C8 -133.2(5)
C2 N1 C3 C8 108.4(5)
Ni1 N1 C3 C8 -6.3(5)
C1 N1 C3 C4 49.1(6)
C2 N1 C3 C4 -69.3(6)
Ni1 N1 C3 C4 176.0(4)
C8 C3 C4 C5 1.0(8)
N1 C3 C4 C5 178.5(5)
C3 C4 C5 C6 0.0(9)
C4 C5 C6 C7 -0.4(11)
C5 C6 C7 C8 -0.1(11)
C4 C3 C8 N2 179.9(5)
N1 C3 C8 N2 2.2(6)
C4 C3 C8 C7 -1.5(8)
N1 C3 C8 C7 -179.1(5)
C9 N2 C8 C3 179.4(4)
Ni1 N2 C8 C3 3.5(5)
C9 N2 C8 C7 1.0(9)
Ni1 N2 C8 C7 -175.0(5)
C6 C7 C8 C3 1.0(9)
C6 C7 C8 N2 179.5(6)
C8 N2 C9 C10 2.1(8)
Ni1 N2 C9 C10 178.0(4)
C8 N2 C9 C14 -177.7(4)
Ni1 N2 C9 C14 -1.8(5)
N2 C9 C10 C11 -177.2(5)
C14 C9 C10 C11 2.5(7)
C9 C10 C11 C12 -0.1(8)
C10 C11 C12 C13 -1.1(8)
C11 C12 C13 C14 -0.3(7)
C12 C13 C14 C9 2.9(7)
C12 C13 C14 N3 -177.3(4)
N2 C9 C14 C13 175.8(4)
C10 C9 C14 C13 -4.0(7)
N2 C9 C14 N3 -4.0(6)
C10 C9 C14 N3 176.2(4)
C18 N3 C14 C13 -39.9(6)
C15 N3 C14 C13 75.8(6)
Ni1 N3 C14 C13 -172.5(4)
C18 N3 C14 C9 139.9(4)
C15 N3 C14 C9 -104.4(5)
Ni1 N3 C14 C9 7.3(5)
C14 N3 C15 C16 -82.5(5)
C18 N3 C15 C16 38.0(5)
Ni1 N3 C15 C16 162.6(4)
N3 C15 C16 C17 -32.7(6)
C15 C16 C17 C18 16.1(6)
C14 N3 C18 C17 92.2(5)
C15 N3 C18 C17 -26.1(5)
Ni1 N3 C18 C17 -140.5(4)
C16 C17 C18 N3 6.7(6)
N5 Ni2 N4 C21 -4.8(3)
Cl2 Ni2 N4 C21 170.4(3)
N5 Ni2 N4 C36B -127.9(12)
Cl2 Ni2 N4 C36B 47.4(11)
N5 Ni2 N4 C20A -130.7(11)
Cl2 Ni2 N4 C20A 44.6(11)
N5 Ni2 N4 C19A 110.4(9)
Cl2 Ni2 N4 C19A -74.3(9)
N5 Ni2 N4 C33B 116.8(13)
Cl2 Ni2 N4 C33B -67.9(13)
N6 Ni2 N5 C27 1.3(3)
N4 Ni2 N5 C27 -171.4(3)
N6 Ni2 N5 C26 174.2(3)
N4 Ni2 N5 C26 1.4(3)
N5 Ni2 N6 C32 -4.1(3)
Cl2 Ni2 N6 C32 -179.4(3)
N5 Ni2 N6 C36A -124.1(9)
Cl2 Ni2 N6 C36A 60.6(9)
N5 Ni2 N6 C20B -125.7(8)
Cl2 Ni2 N6 C20B 59.0(8)
N5 Ni2 N6 C19B 114.6(14)
Cl2 Ni2 N6 C19B -60.7(14)
N5 Ni2 N6 C33A 115.9(13)
Cl2 Ni2 N6 C33A -59.4(13)
C36B N4 C21 C22 -47.6(11)
C20A N4 C21 C22 -48.0(10)
C19A N4 C21 C22 67.6(11)
C33B N4 C21 C22 68.7(11)
Ni2 N4 C21 C22 -176.1(5)
C36B N4 C21 C26 136.1(10)
C20A N4 C21 C26 135.7(9)
C19A N4 C21 C26 -108.7(10)
C33B N4 C21 C26 -107.6(10)
Ni2 N4 C21 C26 7.5(5)
C26 C21 C22 C23 -0.4(10)
N4 C21 C22 C23 -176.5(6)
C21 C22 C23 C24 3.2(11)
C22 C23 C24 C25 -2.9(10)
C23 C24 C25 C26 -0.1(9)
C27 N5 C26 C21 174.4(4)
Ni2 N5 C26 C21 2.7(5)
C27 N5 C26 C25 -6.4(8)
Ni2 N5 C26 C25 -178.2(4)
C22 C21 C26 N5 176.7(5)
N4 C21 C26 N5 -6.9(6)
C22 C21 C26 C25 -2.5(8)
N4 C21 C26 C25 173.9(4)
C24 C25 C26 N5 -176.4(5)
C24 C25 C26 C21 2.8(8)
C26 N5 C27 C32 -169.7(4)
Ni2 N5 C27 C32 2.1(5)
C26 N5 C27 C28 10.4(8)
Ni2 N5 C27 C28 -177.8(4)
N5 C27 C28 C29 -176.2(5)
C32 C27 C28 C29 3.9(7)
C27 C28 C29 C30 -0.1(8)
C28 C29 C30 C31 -3.5(9)
C29 C30 C31 C32 2.9(9)
C30 C31 C32 C27 1.1(8)
C30 C31 C32 N6 -177.5(5)
N5 C27 C32 C31 175.6(5)
C28 C27 C32 C31 -4.5(7)
N5 C27 C32 N6 -5.6(6)
C28 C27 C32 N6 174.3(4)
C36A N6 C32 C31 -49.2(11)
C20B N6 C32 C31 -59.4(11)
C19B N6 C32 C31 60.5(11)
C33A N6 C32 C31 65.6(10)
Ni2 N6 C32 C31 -175.0(4)
C36A N6 C32 C27 132.0(10)
C20B N6 C32 C27 121.8(10)
C19B N6 C32 C27 -118.3(11)
C33A N6 C32 C27 -113.1(9)
Ni2 N6 C32 C27 6.3(5)
C32 N6 C33A C34A -96.3(18)
C36A N6 C33A C34A 19(2)
C20B N6 C33A C34A 31(2)
C19B N6 C33A C34A -46(18)
Ni2 N6 C33A C34A 144.9(15)
N6 C33A C34A C35A -43(2)
C33A C34A C35A C36A 49.7(17)
C32 N6 C36A C35A 129.7(13)
C20B N6 C36A C35A -102(7)
C19B N6 C36A C35A 18(2)
C33A N6 C36A C35A 12(2)
Ni2 N6 C36A C35A -109.6(13)
C34A C35A C36A N6 -38.3(17)
C21 N4 C33B C34B -82.5(18)
C36B N4 C33B C34B 36(2)
C20A N4 C33B C34B 39(2)
C19A N4 C33B C34B -74(12)
Ni2 N4 C33B C34B 159.8(14)
N4 C33B C34B C35B -48(2)
C33B C34B C35B C36B 43(2)
C21 N4 C36B C35B 113.8(19)
C20A N4 C36B C35B -73(26)
C19A N4 C36B C35B -1(3)
C33B N4 C36B C35B -8(3)
Ni2 N4 C36B C35B -123.2(17)
C34B C35B C36B N4 -22(3)

loop_
_publcif_info_datablock.id
_publcif_info_datablock.publ_exptl
_publcif_info_datablock.publ_geom
_publcif_info_datablock.structure
{6ba5f1ad-0738-48be-9486-8d150d10ef94} y y y

loop_
_publcif_info_exptl_table_extra_item
sin_theta_over_lambda_max

loop_
_publcif_info_tables.block_id
_publcif_info_tables.reference_item
{6ba5f1ad-0738-48be-9486-8d150d10ef94} '_publcif_info_datablock.publ_exptl'
